data_7708592
loop_
_publ_author_name
'Jin, Jian-Ce'
'Zhuang, Ting-Hui'
'Lin, Yang-Peng'
'Lin, Bing-Ye'
'Jiang, Jiang'
'Du, Kezhao'
'Huang, Xiao-ying'

_publ_section_title
;
 Ionic Indium (III) Chloride Hybrids Incorporating
 2,2&#x2019;-bipyrimidine Ligand: Studies on Photoluminescence and
 Structural Transformation
;
_journal_name_full 'Dalton Transactions'
_journal_paper_doi 10.1039/D1DT03264J
_journal_year 2021
_chemical_formula_sum 'C22 H26 Cl8 In2 N6'
_chemical_formula_weight 887.73
_space_group_crystal_system triclinic
_space_group_IT_number 2
_space_group_name_Hall '-P 1'
_space_group_name_H-M_alt 'P -1'
_atom_sites_solution_hydrogens geom
_audit_creation_method SHELXL-2018/3
_audit_update_record
;
2021-07-31 deposited with the CCDC.	2021-10-18 downloaded from the CCDC.
;
_cell_angle_alpha 89.960(4)
_cell_angle_beta 75.832(4)
_cell_angle_gamma 81.441(4)
_cell_formula_units_Z 1
_cell_length_a 8.7030(4)
_cell_length_b 9.1050(5)
_cell_length_c 10.8430(5)
_cell_measurement_reflns_used 4265
_cell_measurement_temperature 290(2)
_cell_measurement_theta_max 25.8580
_cell_measurement_theta_min 3.8420
_cell_volume 823.22(7)
_computing_structure_refinement 'SHELXL-2018/3 (Sheldrick, 2018)'
_computing_structure_solution 'SHELXT 2014/5 (Sheldrick, 2014)'
_diffrn_ambient_temperature 290(2)
_diffrn_measured_fraction_theta_full 0.998
_diffrn_measured_fraction_theta_max 0.884
_diffrn_measurement_device_type 'SuperNova, Dual, Cu at home/near, Atlas'
_diffrn_radiation_type MoK\a
_diffrn_radiation_wavelength 0.71073
_diffrn_reflns_av_R_equivalents 0.0539
_diffrn_reflns_av_unetI/netI 0.0563
_diffrn_reflns_Laue_measured_fraction_full 0.998
_diffrn_reflns_Laue_measured_fraction_max 0.884
_diffrn_reflns_limit_h_max 11
_diffrn_reflns_limit_h_min -11
_diffrn_reflns_limit_k_max 12
_diffrn_reflns_limit_k_min -11
_diffrn_reflns_limit_l_max 13
_diffrn_reflns_limit_l_min -13
_diffrn_reflns_number 16207
_diffrn_reflns_point_group_measured_fraction_full 0.998
_diffrn_reflns_point_group_measured_fraction_max 0.884
_diffrn_reflns_theta_full 25.242
_diffrn_reflns_theta_max 28.689
_diffrn_reflns_theta_min 3.338
_exptl_absorpt_coefficient_mu 2.074
_exptl_absorpt_correction_T_max 1.00000
_exptl_absorpt_correction_T_min 0.87685
_exptl_absorpt_correction_type multi-scan
_exptl_crystal_colour light-brown
_exptl_crystal_density_diffrn 1.791
_exptl_crystal_description block
_exptl_crystal_F_000 434
_exptl_crystal_size_max 0.200
_exptl_crystal_size_mid 0.200
_exptl_crystal_size_min 0.100
_refine_diff_density_max 0.571
_refine_diff_density_min -0.455
_refine_diff_density_rms 0.103
_refine_ls_extinction_method none
_refine_ls_goodness_of_fit_ref 1.008
_refine_ls_hydrogen_treatment constr
_refine_ls_matrix_type full
_refine_ls_number_parameters 173
_refine_ls_number_reflns 3762
_refine_ls_number_restraints 0
_refine_ls_restrained_S_all 1.008
_refine_ls_R_factor_all 0.0632
_refine_ls_R_factor_gt 0.0356
_refine_ls_shift/su_max 0.001
_refine_ls_shift/su_mean 0.000
_refine_ls_structure_factor_coef Fsqd
_refine_ls_weighting_details 'w=1/[\s^2^(Fo^2^)+(0.0180P)^2^+0.4000P] where P=(Fo^2^+2Fc^2^)/3'
_refine_ls_weighting_scheme calc
_refine_ls_wR_factor_gt 0.0542
_refine_ls_wR_factor_ref 0.0650
_reflns_Friedel_coverage 0.000
_reflns_number_gt 2852
_reflns_number_total 3762
_reflns_threshold_expression 'I > 2\s(I)'
_cod_data_source_file d1dt03264j2.cif
_cod_data_source_block x_CCDC1
_cod_database_code 7708592
_shelx_shelxl_version_number 2018/3
_shelx_space_group_comment
;
The symmetry employed for this shelxl refinement is uniquely defined
by the following loop, which should always be used as a source of
symmetry information in preference to the above space-group names.
They are only intended as comments.
;
_shelx_estimated_absorpt_t_min 0.682
_shelx_estimated_absorpt_t_max 0.819

loop_
_space_group_symop_operation_xyz
'x, y, z'
'-x, -y, -z'

loop_
_atom_site_label
_atom_site_type_symbol
_atom_site_fract_x
_atom_site_fract_y
_atom_site_fract_z
_atom_site_U_iso_or_equiv
_atom_site_adp_type
_atom_site_occupancy
_atom_site_site_symmetry_order
_atom_site_calc_flag
_atom_site_refinement_flags_posn
_atom_site_refinement_flags_adp
_atom_site_refinement_flags_occupancy
_atom_site_disorder_assembly
_atom_site_disorder_group
In1 In 0.73901(3) 0.19165(2) 0.33841(2) 0.03553(9) Uani 1 1 d . . . . .
Cl1 Cl 0.77180(12) 0.30411(10) 0.53418(10) 0.0508(3) Uani 1 1 d . . . . .
Cl2 Cl 1.02694(11) 0.13266(11) 0.24892(10) 0.0556(3) Uani 1 1 d . . . . .
Cl3 Cl 0.65649(13) 0.42471(11) 0.24584(12) 0.0660(3) Uani 1 1 d . . . . .
Cl4 Cl 0.66755(14) 0.03567(12) 0.18042(10) 0.0621(3) Uani 1 1 d . . . . .
N1 N 0.4698(3) 0.1892(3) 0.4537(3) 0.0342(7) Uani 1 1 d . . . . .
N2 N 0.2844(3) 0.0326(3) 0.5509(3) 0.0333(6) Uani 1 1 d . . . . .
C1 C 0.3476(4) 0.3009(4) 0.4613(4) 0.0438(9) Uani 1 1 d . . . . .
H1 H 0.369285 0.393520 0.432147 0.053 Uiso 1 1 calc R U . . .
C2 C 0.1918(4) 0.2812(4) 0.5111(4) 0.0482(10) Uani 1 1 d . . . . .
H2 H 0.107808 0.358928 0.516312 0.058 Uiso 1 1 calc R U . . .
C3 C 0.1637(4) 0.1436(4) 0.5529(3) 0.0409(9) Uani 1 1 d . . . . .
H3 H 0.058524 0.126721 0.583469 0.049 Uiso 1 1 calc R U . . .
C4 C 0.4321(4) 0.0606(3) 0.5014(3) 0.0296(7) Uani 1 1 d . . . . .
N3 N 0.7359(4) 0.2775(3) 0.8680(3) 0.0467(8) Uani 1 1 d . . . . .
C5 C 0.7346(6) 0.4133(5) 0.8226(4) 0.0614(12) Uani 1 1 d . . . . .
H5 H 0.646304 0.458921 0.795531 0.074 Uiso 1 1 calc R U . . .
C6 C 0.8612(8) 0.4849(6) 0.8158(5) 0.0828(16) Uani 1 1 d . . . . .
H6 H 0.860674 0.579634 0.783582 0.099 Uiso 1 1 calc R U . . .
C7 C 0.9886(7) 0.4187(8) 0.8559(6) 0.097(2) Uani 1 1 d . . . . .
H7 H 1.076225 0.467682 0.851120 0.117 Uiso 1 1 calc R U . . .
C8 C 0.9890(6) 0.2817(7) 0.9028(6) 0.0904(17) Uani 1 1 d . . . . .
H8 H 1.076488 0.235584 0.930778 0.108 Uiso 1 1 calc R U . . .
C9 C 0.8596(6) 0.2115(5) 0.9089(4) 0.0650(12) Uani 1 1 d . . . . .
H9 H 0.858132 0.117201 0.941752 0.078 Uiso 1 1 calc R U . . .
C10 C 0.5969(6) 0.1988(5) 0.8723(5) 0.0731(14) Uani 1 1 d . . . . .
H10A H 0.625910 0.094684 0.887976 0.088 Uiso 1 1 calc R U . . .
H10B H 0.569981 0.204851 0.790597 0.088 Uiso 1 1 calc R U . . .
C11 C 0.4530(5) 0.2649(5) 0.9749(4) 0.0673(12) Uani 1 1 d . . . . .
H11A H 0.421591 0.366998 0.957781 0.101 Uiso 1 1 calc R U . . .
H11B H 0.479564 0.259460 1.055829 0.101 Uiso 1 1 calc R U . . .
H11C H 0.366158 0.210613 0.976542 0.101 Uiso 1 1 calc R U . . .

loop_
_atom_site_aniso_label
_atom_site_aniso_U_11
_atom_site_aniso_U_22
_atom_site_aniso_U_33
_atom_site_aniso_U_23
_atom_site_aniso_U_13
_atom_site_aniso_U_12
In1 0.03119(15) 0.03272(14) 0.04494(16) 0.00874(10) -0.01092(11) -0.00961(10)
Cl1 0.0454(6) 0.0483(5) 0.0599(7) -0.0116(4) -0.0190(5) -0.0007(4)
Cl2 0.0358(5) 0.0550(6) 0.0694(7) -0.0035(5) 0.0011(5) -0.0095(4)
Cl3 0.0477(6) 0.0558(6) 0.0983(9) 0.0438(6) -0.0216(6) -0.0145(5)
Cl4 0.0741(8) 0.0702(7) 0.0529(7) 0.0018(5) -0.0262(6) -0.0287(6)
N1 0.0259(16) 0.0288(14) 0.0486(18) 0.0073(12) -0.0103(13) -0.0048(12)
N2 0.0250(16) 0.0308(14) 0.0430(18) 0.0034(12) -0.0069(13) -0.0035(12)
C1 0.041(2) 0.0315(19) 0.059(3) 0.0130(16) -0.0149(19) -0.0028(16)
C2 0.031(2) 0.039(2) 0.071(3) 0.0107(18) -0.0102(19) 0.0021(16)
C3 0.026(2) 0.042(2) 0.053(2) 0.0066(17) -0.0091(17) -0.0017(16)
C4 0.0263(19) 0.0272(17) 0.037(2) 0.0034(13) -0.0111(15) -0.0029(13)
N3 0.050(2) 0.0448(19) 0.045(2) -0.0084(15) -0.0073(16) -0.0146(16)
C5 0.080(3) 0.052(3) 0.058(3) 0.002(2) -0.025(2) -0.015(2)
C6 0.118(5) 0.067(3) 0.066(3) 0.000(2) -0.007(3) -0.050(3)
C7 0.066(4) 0.140(6) 0.085(4) -0.033(4) 0.012(3) -0.061(4)
C8 0.045(3) 0.117(5) 0.104(5) -0.014(4) -0.016(3) -0.002(3)
C9 0.063(3) 0.057(3) 0.067(3) 0.003(2) -0.006(2) 0.002(2)
C10 0.073(3) 0.077(3) 0.075(3) -0.012(2) -0.013(3) -0.041(3)
C11 0.053(3) 0.083(3) 0.071(3) 0.005(2) -0.018(2) -0.022(2)

loop_
_atom_type_symbol
_atom_type_description
_atom_type_scat_dispersion_real
_atom_type_scat_dispersion_imag
_atom_type_scat_source
C C 0.0033 0.0016 'International Tables Vol C Tables 4.2.6.8 and 6.1.1.4'
H H 0.0000 0.0000 'International Tables Vol C Tables 4.2.6.8 and 6.1.1.4'
Cl Cl 0.1484 0.1585 'International Tables Vol C Tables 4.2.6.8 and 6.1.1.4'
In In -0.7276 1.3100 'International Tables Vol C Tables 4.2.6.8 and 6.1.1.4'
N N 0.0061 0.0033 'International Tables Vol C Tables 4.2.6.8 and 6.1.1.4'

loop_
_geom_angle_atom_site_label_1
_geom_angle_atom_site_label_2
_geom_angle_atom_site_label_3
_geom_angle
_geom_angle_site_symmetry_1
_geom_angle_site_symmetry_3
_geom_angle_publ_flag
N1 In1 N2 69.43(9) . 2_656 ?
N1 In1 Cl2 164.71(7) . . ?
N2 In1 Cl2 95.34(7) 2_656 . ?
N1 In1 Cl3 89.99(7) . . ?
N2 In1 Cl3 158.83(7) 2_656 . ?
Cl2 In1 Cl3 105.30(4) . . ?
N1 In1 Cl1 85.33(7) . . ?
N2 In1 Cl1 87.47(7) 2_656 . ?
Cl2 In1 Cl1 92.91(4) . . ?
Cl3 In1 Cl1 95.99(4) . . ?
N1 In1 Cl4 83.79(7) . . ?
N2 In1 Cl4 79.17(7) 2_656 . ?
Cl2 In1 Cl4 94.90(4) . . ?
Cl3 In1 Cl4 94.19(4) . . ?
Cl1 In1 Cl4 165.08(4) . . ?
C4 N1 C1 116.7(3) . . ?
C4 N1 In1 117.3(2) . . ?
C1 N1 In1 125.4(2) . . ?
C4 N2 C3 116.9(3) . . ?
C4 N2 In1 116.7(2) . 2_656 ?
C3 N2 In1 125.3(2) . 2_656 ?
N1 C1 C2 121.4(3) . . ?
N1 C1 H1 119.3 . . ?
C2 C1 H1 119.3 . . ?
C3 C2 C1 117.9(3) . . ?
C3 C2 H2 121.0 . . ?
C1 C2 H2 121.0 . . ?
N2 C3 C2 121.5(3) . . ?
N2 C3 H3 119.3 . . ?
C2 C3 H3 119.3 . . ?
N2 C4 N1 125.5(3) . . ?
N2 C4 C4 117.9(3) . 2_656 ?
N1 C4 C4 116.7(4) . 2_656 ?
C9 N3 C5 120.8(4) . . ?
C9 N3 C10 119.7(4) . . ?
C5 N3 C10 119.4(4) . . ?
N3 C5 C6 120.1(5) . . ?
N3 C5 H5 120.0 . . ?
C6 C5 H5 120.0 . . ?
C7 C6 C5 119.7(5) . . ?
C7 C6 H6 120.1 . . ?
C5 C6 H6 120.1 . . ?
C8 C7 C6 120.1(5) . . ?
C8 C7 H7 120.0 . . ?
C6 C7 H7 120.0 . . ?
C7 C8 C9 119.2(5) . . ?
C7 C8 H8 120.4 . . ?
C9 C8 H8 120.4 . . ?
N3 C9 C8 120.1(5) . . ?
N3 C9 H9 119.9 . . ?
C8 C9 H9 119.9 . . ?
N3 C10 C11 111.4(3) . . ?
N3 C10 H10A 109.3 . . ?
C11 C10 H10A 109.3 . . ?
N3 C10 H10B 109.3 . . ?
C11 C10 H10B 109.3 . . ?
H10A C10 H10B 108.0 . . ?
C10 C11 H11A 109.5 . . ?
C10 C11 H11B 109.5 . . ?
H11A C11 H11B 109.5 . . ?
C10 C11 H11C 109.5 . . ?
H11A C11 H11C 109.5 . . ?
H11B C11 H11C 109.5 . . ?

loop_
_geom_bond_atom_site_label_1
_geom_bond_atom_site_label_2
_geom_bond_distance
_geom_bond_site_symmetry_2
_geom_bond_publ_flag
In1 N1 2.374(3) . ?
In1 N2 2.377(3) 2_656 ?
In1 Cl2 2.4329(10) . ?
In1 Cl3 2.4336(10) . ?
In1 Cl1 2.4541(9) . ?
In1 Cl4 2.4751(10) . ?
N1 C4 1.333(4) . ?
N1 C1 1.344(4) . ?
N2 C4 1.329(4) . ?
N2 C3 1.341(4) . ?
C1 C2 1.369(5) . ?
C1 H1 0.9300 . ?
C2 C3 1.368(5) . ?
C2 H2 0.9300 . ?
C3 H3 0.9300 . ?
C4 C4 1.486(6) 2_656 ?
N3 C9 1.326(5) . ?
N3 C5 1.330(5) . ?
N3 C10 1.486(5) . ?
C5 C6 1.349(6) . ?
C5 H5 0.9300 . ?
C6 C7 1.348(8) . ?
C6 H6 0.9300 . ?
C7 C8 1.347(8) . ?
C7 H7 0.9300 . ?
C8 C9 1.364(7) . ?
C8 H8 0.9300 . ?
C9 H9 0.9300 . ?
C10 C11 1.504(6) . ?
C10 H10A 0.9700 . ?
C10 H10B 0.9700 . ?
C11 H11A 0.9600 . ?
C11 H11B 0.9600 . ?
C11 H11C 0.9600 . ?

loop_
_geom_hbond_atom_site_label_D
_geom_hbond_atom_site_label_H
_geom_hbond_atom_site_label_A
_geom_hbond_distance_DH
_geom_hbond_distance_HA
_geom_hbond_distance_DA
_geom_hbond_angle_DHA
_geom_hbond_site_symmetry_A
_geom_hbond_publ_flag
C1 H1 Cl1 0.93 2.83 3.589(3) 139.8 2_666 yes
C1 H1 Cl3 0.93 2.85 3.432(4) 121.4 . yes
C3 H3 Cl1 0.93 2.93 3.559(4) 126.3 1_455 yes
C5 H5 Cl3 0.93 2.83 3.749(5) 169.2 2_666 yes
C6 H6 Cl2 0.93 2.92 3.773(5) 152.8 2_766 yes
C9 H9 Cl2 0.93 2.96 3.461(4) 115.3 2_756 yes
C9 H9 Cl4 0.93 2.87 3.522(5) 127.8 1_556 yes
C11 H11B Cl4 0.96 2.96 3.699(5) 135.1 1_556 yes
C11 H11C Cl4 0.96 2.91 3.627(4) 132.6 2_656 yes

loop_
_geom_torsion_atom_site_label_1
_geom_torsion_atom_site_label_2
_geom_torsion_atom_site_label_3
_geom_torsion_atom_site_label_4
_geom_torsion
_geom_torsion_site_symmetry_1
_geom_torsion_site_symmetry_2
_geom_torsion_site_symmetry_3
_geom_torsion_site_symmetry_4
_geom_torsion_publ_flag
C4 N1 C1 C2 -2.5(5) . . . . ?
In1 N1 C1 C2 168.5(3) . . . . ?
N1 C1 C2 C3 -0.1(6) . . . . ?
C4 N2 C3 C2 -2.8(5) . . . . ?
In1 N2 C3 C2 165.1(3) 2_656 . . . ?
C1 C2 C3 N2 2.9(6) . . . . ?
C3 N2 C4 N1 -0.2(5) . . . . ?
In1 N2 C4 N1 -169.1(2) 2_656 . . . ?
C3 N2 C4 C4 179.7(3) . . . 2_656 ?
In1 N2 C4 C4 10.8(5) 2_656 . . 2_656 ?
C1 N1 C4 N2 2.8(5) . . . . ?
In1 N1 C4 N2 -169.0(3) . . . . ?
C1 N1 C4 C4 -177.1(3) . . . 2_656 ?
In1 N1 C4 C4 11.0(4) . . . 2_656 ?
C9 N3 C5 C6 1.0(6) . . . . ?
C10 N3 C5 C6 -178.7(4) . . . . ?
N3 C5 C6 C7 -0.4(7) . . . . ?
C5 C6 C7 C8 -0.2(8) . . . . ?
C6 C7 C8 C9 0.1(9) . . . . ?
C5 N3 C9 C8 -1.1(6) . . . . ?
C10 N3 C9 C8 178.7(4) . . . . ?
C7 C8 C9 N3 0.5(8) . . . . ?
C9 N3 C10 C11 107.7(5) . . . . ?
C5 N3 C10 C11 -72.5(5) . . . . ?
